data_2019881
loop_
_publ_author_name
'H\"utzler, Wilhelm Maximilian'
'Egert, Ernst'

_publ_section_title
;
 Cocrystals of 6-methyl-2-thiouracil: presence of the
 acceptor--donor--acceptor/donor--acceptor--donor synthon
;
_journal_issue 3
_journal_name_full 'Acta Crystallographica Section C'
_journal_page_first
;
;
_journal_paper_doi 10.1107/S2053229615002867
_journal_volume 71
_journal_year 2015
_chemical_formula_iupac 'C5 H6 N2 O S, C4 H6 N4 O, C3 H7 N O'
_chemical_formula_moiety 'C5 H6 N2 O S, C4 H6 N4 O, C3 H7 N O'
_chemical_formula_sum 'C12 H19 N7 O3 S'
_chemical_formula_weight 341.40
_chemical_name_systematic
;
6-Methyl-2-thiouracil--6-amino-3<i>H</i>-isocytosine--dimethylformamide
(1/1/1)
;
_space_group_crystal_system monoclinic
_space_group_IT_number 14
_space_group_name_Hall '-P 2yn'
_space_group_name_H-M_alt 'P 1 21/n 1'
_symmetry_space_group_name_Hall '-P 2yn'
_symmetry_space_group_name_H-M 'P 1 21/n 1'
_atom_sites_solution_hydrogens mixed
_audit_creation_method SHELXL-1997
_cell_angle_alpha 90
_cell_angle_beta 115.534(6)
_cell_angle_gamma 90
_cell_formula_units_Z 4
_cell_length_a 7.3559(6)
_cell_length_b 30.068(2)
_cell_length_c 8.1263(7)
_cell_measurement_reflns_used 22989
_cell_measurement_temperature 173(2)
_cell_measurement_theta_max 26.60
_cell_measurement_theta_min 2.86
_cell_volume 1621.8(2)
_computing_cell_refinement
;
X-AREA (Stoe & Cie, 2001)
;
_computing_data_collection
;
X-AREA (Stoe & Cie, 2001)
;
_computing_data_reduction
;
X-AREA (Stoe & Cie, 2001)
;
_computing_molecular_graphics
;
Mercury (Macrae <i>et al.</i>,  2008) and XP in SHELXTL-Plus (Sheldrick,
2008)
;
_computing_publication_material
;
publCIF (Westrip, 2010)
;
_computing_structure_refinement
;
SHELXL3013 (Sheldrick, 2015)
;
_computing_structure_solution
;
SHELXS97 (Sheldrick, 2008)
;
_diffrn_ambient_temperature 173(2)
_diffrn_measured_fraction_theta_full 0.993
_diffrn_measured_fraction_theta_max 0.982
_diffrn_measurement_device_type 'Stoe IPDS II two-circle'
_diffrn_measurement_method \w
_diffrn_radiation_type MoK\a
_diffrn_radiation_wavelength 0.71073
_diffrn_reflns_av_R_equivalents 0.0879
_diffrn_reflns_limit_h_max 9
_diffrn_reflns_limit_h_min -9
_diffrn_reflns_limit_k_max 36
_diffrn_reflns_limit_k_min -30
_diffrn_reflns_limit_l_max 9
_diffrn_reflns_limit_l_min -9
_diffrn_reflns_number 12580
_diffrn_reflns_theta_full 25.000
_diffrn_reflns_theta_max 26.001
_diffrn_reflns_theta_min 2.859
_exptl_absorpt_coefficient_mu 0.226
_exptl_absorpt_correction_T_max 0.970
_exptl_absorpt_correction_T_min 0.925
_exptl_absorpt_correction_type multi-scan
_exptl_absorpt_process_details
;
(X-AREA; Stoe & Cie, 2001)
;
_exptl_crystal_colour colourless
_exptl_crystal_density_diffrn 1.398
_exptl_crystal_description plate
_exptl_crystal_F_000 720
_exptl_crystal_size_max 0.400
_exptl_crystal_size_mid 0.280
_exptl_crystal_size_min 0.130
_refine_diff_density_max 0.168
_refine_diff_density_min -0.345
_refine_ls_extinction_coef 0.052(7)
_refine_ls_extinction_expression Fc^*^=kFc[1+0.001xFc^2^\l^3^/sin(2\q)]^-1/4^
_refine_ls_extinction_method
;
SHELXL3013 (Sheldrick, 2015)
;
_refine_ls_goodness_of_fit_ref 1.052
_refine_ls_hydrogen_treatment mixed
_refine_ls_matrix_type full
_refine_ls_number_parameters 233
_refine_ls_number_reflns 3119
_refine_ls_number_restraints 7
_refine_ls_restrained_S_all 1.052
_refine_ls_R_factor_all 0.0530
_refine_ls_R_factor_gt 0.0468
_refine_ls_shift/su_max 0.014
_refine_ls_shift/su_mean 0.000
_refine_ls_structure_factor_coef Fsqd
_refine_ls_weighting_details 'w=1/[\s^2^(Fo^2^)+(0.0752P)^2^+0.1661P] where P=(Fo^2^+2Fc^2^)/3'
_refine_ls_weighting_scheme calc
_refine_ls_wR_factor_gt 0.1315
_refine_ls_wR_factor_ref 0.1367
_reflns_number_gt 2686
_reflns_number_total 3119
_reflns_threshold_expression I>2\s(I)
_cod_data_source_file sk3578sup1.cif
_cod_data_source_block VI
_cod_database_code 2019881
_cod_database_fobs_code 2019881
_shelx_space_group_comment
;
The symmetry employed for this shelxl refinement is uniquely defined
by the following loop, which should always be used as a source of
symmetry information in preference to the above space-group names.
They are only intended as comments.
;
_shelx_estimated_absorpt_t_min 0.915
_shelx_estimated_absorpt_t_max 0.971
_shelxl_version_number 2.013

loop_
_space_group_symop_operation_xyz
'x, y, z'
'-x+1/2, y+1/2, -z+1/2'
'-x, -y, -z'
'x-1/2, -y-1/2, z-1/2'

loop_
_atom_site_type_symbol
_atom_site_label
_atom_site_fract_x
_atom_site_fract_y
_atom_site_fract_z
_atom_site_U_iso_or_equiv
_atom_site_adp_type
_atom_site_calc_flag
_atom_site_occupancy
N N1A 0.2107(2) 0.54021(5) 0.4616(2) 0.0554(4) Uani d 1
H H1A 0.251(3) 0.5675(6) 0.509(3) 0.066 Uiso d 1
C C2A 0.3094(3) 0.50515(6) 0.5672(3) 0.0530(4) Uani d 1
S S21A 0.49426(7) 0.51197(2) 0.77513(6) 0.0581(2) Uani d 1
N N3A 0.2427(2) 0.46423(5) 0.4922(2) 0.0541(4) Uani d 1
H H3A 0.299(3) 0.4400(6) 0.554(3) 0.065 Uiso d 1
C C4A 0.0902(3) 0.45657(7) 0.3188(2) 0.0557(4) Uani d 1
O O41A 0.0453(2) 0.41783(5) 0.26477(19) 0.0653(4) Uani d 1
C C5A -0.0046(3) 0.49538(7) 0.2173(3) 0.0575(5) Uani d 1
H H5A -0.1105 0.4925 0.0981 0.069 Uiso calc 1
C C6A 0.0551(3) 0.53614(7) 0.2898(3) 0.0551(4) Uani d 1
C C61A -0.0394(3) 0.57872(7) 0.1971(3) 0.0631(5) Uani d 1
H H61A -0.1280 0.5728 0.0685 0.095 Uiso calc 1
H H62A 0.0662 0.5997 0.2055 0.095 Uiso calc 1
H H63A -0.1184 0.5915 0.2565 0.095 Uiso calc 1
N N1B 0.4222(2) 0.37462(5) 0.6930(2) 0.0550(4) Uani d 1
C C2B 0.3594(3) 0.33685(6) 0.6026(2) 0.0549(4) Uani d 1
N N21B 0.1890(3) 0.33560(6) 0.4491(2) 0.0655(5) Uani d 1
H H21B 0.134(3) 0.3602(7) 0.398(3) 0.079 Uiso d 1
H H22B 0.156(4) 0.3102(6) 0.390(3) 0.079 Uiso d 1
N N3B 0.4586(2) 0.29747(5) 0.6611(2) 0.0565(4) Uani d 1
H H3B 0.414(3) 0.2741(6) 0.599(3) 0.068 Uiso d 1
C C4B 0.6353(3) 0.29360(6) 0.8200(3) 0.0561(4) Uani d 1
O O41B 0.7139(2) 0.25554(4) 0.86180(19) 0.0660(4) Uani d 1
C C5B 0.7038(3) 0.33296(6) 0.9179(3) 0.0580(5) Uani d 1
H H5B 0.8246 0.3332 1.0278 0.070 Uiso calc 1
C C6B 0.5933(3) 0.37189(6) 0.8530(3) 0.0556(4) Uani d 1
N N61B 0.6496(3) 0.40973(6) 0.9491(2) 0.0651(4) Uani d 1
H H61B 0.762(3) 0.4107(9) 1.050(3) 0.078 Uiso d 1
H H62B 0.584(3) 0.4339(7) 0.902(3) 0.078 Uiso d 1
C C1X 0.4567(3) 0.63490(7) 0.7106(3) 0.0667(5) Uani d 1
H H1X 0.5494 0.6114 0.7657 0.080 Uiso calc 1
O O11X 0.2964(2) 0.62540(5) 0.5798(2) 0.0749(4) Uani d 1
N N2X 0.5098(3) 0.67515(6) 0.7803(2) 0.0653(4) Uani d 1
C C3X 0.3752(4) 0.71295(8) 0.7054(3) 0.0759(6) Uani d 1
H H3X1 0.2581 0.7037 0.5947 0.114 Uiso calc 1
H H3X2 0.4469 0.7368 0.6755 0.114 Uiso calc 1
H H3X3 0.3303 0.7238 0.7955 0.114 Uiso calc 1
C C4X 0.7010(4) 0.68336(8) 0.9354(3) 0.0778(6) Uani d 1
H H4X1 0.7822 0.6561 0.9654 0.117 Uiso calc 1
H H4X2 0.6772 0.6924 1.0403 0.117 Uiso calc 1
H H4X3 0.7730 0.7071 0.9052 0.117 Uiso calc 1

loop_
_atom_site_aniso_label
_atom_site_aniso_U_11
_atom_site_aniso_U_22
_atom_site_aniso_U_33
_atom_site_aniso_U_12
_atom_site_aniso_U_13
_atom_site_aniso_U_23
N1A 0.0544(8) 0.0506(9) 0.0552(8) -0.0006(7) 0.0179(7) -0.0015(7)
C2A 0.0502(9) 0.0524(10) 0.0546(10) 0.0015(7) 0.0209(8) 0.0007(8)
S21A 0.0547(3) 0.0545(3) 0.0537(3) -0.00083(19) 0.0127(2) -0.00218(19)
N3A 0.0509(8) 0.0521(8) 0.0504(8) 0.0008(6) 0.0134(6) -0.0001(7)
C4A 0.0489(9) 0.0570(11) 0.0537(10) -0.0004(8) 0.0149(8) -0.0012(8)
O41A 0.0647(7) 0.0531(8) 0.0586(8) -0.0028(6) 0.0081(6) -0.0025(6)
C5A 0.0509(10) 0.0599(11) 0.0530(10) 0.0011(8) 0.0140(8) 0.0021(8)
C6A 0.0490(9) 0.0585(11) 0.0539(9) 0.0023(8) 0.0184(7) 0.0031(8)
C61A 0.0592(10) 0.0586(12) 0.0629(11) 0.0046(9) 0.0182(9) 0.0078(9)
N1B 0.0512(8) 0.0499(9) 0.0537(8) 0.0005(6) 0.0131(6) -0.0025(7)
C2B 0.0522(9) 0.0509(10) 0.0548(10) 0.0015(8) 0.0168(8) 0.0003(8)
N21B 0.0608(9) 0.0510(9) 0.0605(10) 0.0026(7) 0.0032(8) -0.0046(7)
N3B 0.0575(8) 0.0459(8) 0.0550(9) 0.0003(7) 0.0136(7) -0.0015(7)
C4B 0.0546(9) 0.0515(10) 0.0543(10) 0.0033(8) 0.0162(8) 0.0040(8)
O41B 0.0675(8) 0.0501(8) 0.0642(8) 0.0063(6) 0.0130(7) 0.0036(6)
C5B 0.0529(9) 0.0536(10) 0.0554(10) 0.0010(8) 0.0118(8) 0.0002(8)
C6B 0.0515(9) 0.0540(10) 0.0548(10) 0.0000(7) 0.0166(8) -0.0012(8)
N61B 0.0631(10) 0.0499(9) 0.0606(9) 0.0024(7) 0.0063(7) -0.0048(8)
C1X 0.0697(11) 0.0565(12) 0.0688(12) -0.0006(9) 0.0250(10) 0.0011(9)
O11X 0.0744(9) 0.0587(9) 0.0747(9) -0.0031(7) 0.0162(8) -0.0049(7)
N2X 0.0682(10) 0.0522(9) 0.0685(10) -0.0018(7) 0.0230(9) 0.0008(7)
C3X 0.0808(14) 0.0574(12) 0.0858(15) 0.0056(10) 0.0326(12) 0.0029(11)
C4X 0.0769(14) 0.0702(14) 0.0735(14) -0.0124(11) 0.0202(11) -0.0011(11)

loop_
_atom_type_symbol
_atom_type_description
_atom_type_scat_dispersion_real
_atom_type_scat_dispersion_imag
_atom_type_scat_source
C C 0.0033 0.0016 'International Tables Vol C Tables 4.2.6.8 and 6.1.1.4'
H H 0.0000 0.0000 'International Tables Vol C Tables 4.2.6.8 and 6.1.1.4'
N N 0.0061 0.0033 'International Tables Vol C Tables 4.2.6.8 and 6.1.1.4'
O O 0.0106 0.0060 'International Tables Vol C Tables 4.2.6.8 and 6.1.1.4'
S S 0.1246 0.1234 'International Tables Vol C Tables 4.2.6.8 and 6.1.1.4'

loop_
_geom_angle_atom_site_label_1
_geom_angle_atom_site_label_2
_geom_angle_atom_site_label_3
_geom_angle
C2A N1A C6A 123.85(17)
C2A N1A H1A 116.7(15)
C6A N1A H1A 119.5(15)
N1A C2A N3A 115.23(16)
N1A C2A S21A 121.85(15)
N3A C2A S21A 122.91(14)
C2A N3A C4A 125.35(16)
C2A N3A H3A 119.9(15)
C4A N3A H3A 114.8(15)
O41A C4A N3A 119.34(17)
O41A C4A C5A 125.17(17)
N3A C4A C5A 115.49(17)
C6A C5A C4A 120.35(17)
C6A C5A H5A 119.8
C4A C5A H5A 119.8
C5A C6A N1A 119.69(18)
C5A C6A C61A 124.37(18)
N1A C6A C61A 115.93(18)
C6A C61A H61A 109.5
C6A C61A H62A 109.5
H61A C61A H62A 109.5
C6A C61A H63A 109.5
H61A C61A H63A 109.5
H62A C61A H63A 109.5
C2B N1B C6B 115.73(15)
N1B C2B N21B 120.36(17)
N1B C2B N3B 123.04(16)
N21B C2B N3B 116.57(17)
C2B N21B H21B 119.2(17)
C2B N21B H22B 117.7(17)
H21B N21B H22B 121(2)
C2B N3B C4B 122.90(16)
C2B N3B H3B 120.1(16)
C4B N3B H3B 117.0(16)
O41B C4B N3B 117.63(17)
O41B C4B C5B 127.30(17)
N3B C4B C5B 115.05(17)
C4B C5B C6B 119.27(17)
C4B C5B H5B 120.4
C6B C5B H5B 120.4
N61B C6B N1B 115.43(17)
N61B C6B C5B 120.61(17)
N1B C6B C5B 123.95(17)
C6B N61B H61B 120.0(17)
C6B N61B H62B 119.0(17)
H61B N61B H62B 120(2)
O11X C1X N2X 125.3(2)
O11X C1X H1X 117.4
N2X C1X H1X 117.4
C1X N2X C4X 121.71(19)
C1X N2X C3X 120.87(19)
C4X N2X C3X 117.41(18)
N2X C3X H3X1 109.5
N2X C3X H3X2 109.5
H3X1 C3X H3X2 109.5
N2X C3X H3X3 109.5
H3X1 C3X H3X3 109.5
H3X2 C3X H3X3 109.5
N2X C4X H4X1 109.5
N2X C4X H4X2 109.5
H4X1 C4X H4X2 109.5
N2X C4X H4X3 109.5
H4X1 C4X H4X3 109.5
H4X2 C4X H4X3 109.5

loop_
_geom_bond_atom_site_label_1
_geom_bond_atom_site_label_2
_geom_bond_distance
N1A C2A 1.356(2)
N1A C6A 1.377(2)
N1A H1A 0.901(16)
C2A N3A 1.367(2)
C2A S21A 1.6631(19)
N3A C4A 1.391(2)
N3A H3A 0.882(16)
C4A O41A 1.238(2)
C4A C5A 1.425(3)
C5A C6A 1.349(3)
C5A H5A 0.9500
C6A C61A 1.496(3)
C61A H61A 0.9800
C61A H62A 0.9800
C61A H63A 0.9800
N1B C2B 1.323(2)
N1B C6B 1.368(2)
C2B N21B 1.334(2)
C2B N3B 1.364(2)
N21B H21B 0.861(16)
N21B H22B 0.880(16)
N3B C4B 1.387(2)
N3B H3B 0.846(16)
C4B O41B 1.261(2)
C4B C5B 1.394(3)
C5B C6B 1.393(3)
C5B H5B 0.9500
C6B N61B 1.341(2)
N61B H61B 0.879(16)
N61B H62B 0.865(16)
C1X O11X 1.233(3)
C1X N2X 1.322(3)
C1X H1X 0.9500
N2X C4X 1.449(3)
N2X C3X 1.457(3)
C3X H3X1 0.9800
C3X H3X2 0.9800
C3X H3X3 0.9800
C4X H4X1 0.9800
C4X H4X2 0.9800
C4X H4X3 0.9800

loop_
_geom_hbond_atom_site_label_D
_geom_hbond_atom_site_label_H
_geom_hbond_atom_site_label_A
_geom_hbond_site_symmetry_A
_geom_hbond_distance_DH
_geom_hbond_distance_HA
_geom_hbond_distance_DA
_geom_hbond_angle_DHA
N1A H1A O11X . 0.901(16) 1.818(17) 2.713(2) 172(2)
N3A H3A N1B . 0.882(16) 2.252(16) 3.132(2) 175(2)
N21B H21B O41A . 0.861(16) 1.996(17) 2.848(2) 170(2)
N21B H22B O41B 4_565 0.880(16) 2.056(19) 2.856(2) 151(2)
N3B H3B O41B 4_565 0.846(16) 2.055(18) 2.815(2) 149(2)
N61B H61B O41A 1_656 0.879(16) 2.073(17) 2.945(2) 172(2)
N61B H62B S21A . 0.865(16) 2.534(18) 3.3708(18) 163(2)

loop_
_geom_torsion_atom_site_label_1
_geom_torsion_atom_site_label_2
_geom_torsion_atom_site_label_3
_geom_torsion_atom_site_label_4
_geom_torsion
C6A N1A C2A N3A -0.6(3)
C6A N1A C2A S21A -179.11(13)
N1A C2A N3A C4A 2.1(3)
S21A C2A N3A C4A -179.43(14)
C2A N3A C4A O41A 178.78(17)
C2A N3A C4A C5A -2.0(3)
O41A C4A C5A C6A 179.51(18)
N3A C4A C5A C6A 0.3(3)
C4A C5A C6A N1A 1.0(3)
C4A C5A C6A C61A -177.78(17)
C2A N1A C6A C5A -0.9(3)
C2A N1A C6A C61A 178.01(16)
C6B N1B C2B N21B 177.02(17)
C6B N1B C2B N3B -1.0(3)
N1B C2B N3B C4B -0.6(3)
N21B C2B N3B C4B -178.78(18)
C2B N3B C4B O41B 179.61(17)
C2B N3B C4B C5B 0.8(3)
O41B C4B C5B C6B -178.02(19)
N3B C4B C5B C6B 0.6(3)
C2B N1B C6B N61B -176.36(17)
C2B N1B C6B C5B 2.6(3)
C4B C5B C6B N61B 176.47(19)
C4B C5B C6B N1B -2.4(3)
O11X C1X N2X C4X 179.6(2)
O11X C1X N2X C3X 0.8(3)
